data_4507025
loop_
_publ_author_name
'Cai, Song-Liang'
'Zheng, Sheng-Run'
'Wen, Zhen-Zhen'
'Fan, Jun'
'Zhang, Wei-Guang'

_publ_section_title
;
 A Series of New Three-Dimensional d--f Heterometallic Coordination
 Polymers with Rare 10-ConnectedbctNet Topology Based on Planar
 Hexanuclear Heterometallic Second Building Units
;
_journal_issue 11
_journal_name_full 'Crystal Growth &amp; Design'
_journal_page_first 5737
_journal_paper_doi 10.1021/cg301256g
_journal_volume 12
_journal_year 2012
_chemical_formula_moiety 'C22 H12 Co Eu N5 O8, 3(H2 O)'
_chemical_formula_sum 'C22 H18 Co Eu N5 O11'
_chemical_formula_weight 739.30
_chemical_name_systematic
; 
 ? 
;
_space_group_IT_number 14
_symmetry_cell_setting monoclinic
_symmetry_space_group_name_Hall '-P 2ybc'
_symmetry_space_group_name_H-M 'P 1 21/c 1'
_atom_sites_solution_hydrogens geom
_atom_sites_solution_primary direct
_atom_sites_solution_secondary difmap
_audit_creation_method SHELXL-97
_cell_angle_alpha 90.00
_cell_angle_beta 120.242(6)
_cell_angle_gamma 90.00
_cell_formula_units_Z 4
_cell_length_a 10.6989(19)
_cell_length_b 12.978(2)
_cell_length_c 20.804(3)
_cell_measurement_reflns_used 3505
_cell_measurement_temperature 298(2)
_cell_measurement_theta_max 27.52
_cell_measurement_theta_min 2.47
_cell_volume 2495.5(7)
_computing_cell_refinement 'Bruker SAINT'
_computing_data_collection 'Bruker APEX2'
_computing_data_reduction 'Bruker SAINT'
_computing_molecular_graphics 'Bruker SHELXTL'
_computing_publication_material 'Bruker SHELXTL'
_computing_structure_refinement 'SHELXL-97 (Sheldrick, 2008)'
_computing_structure_solution 'SHELXS-97 (Sheldrick, 2008)'
_diffrn_ambient_temperature 298(2)
_diffrn_measured_fraction_theta_full 0.989
_diffrn_measured_fraction_theta_max 0.989
_diffrn_radiation_monochromator graphite
_diffrn_radiation_source 'fine-focus sealed tube'
_diffrn_radiation_type MoK\a
_diffrn_radiation_wavelength 0.71073
_diffrn_reflns_av_R_equivalents 0.0403
_diffrn_reflns_av_sigmaI/netI 0.0574
_diffrn_reflns_limit_h_max 12
_diffrn_reflns_limit_h_min -13
_diffrn_reflns_limit_k_max 16
_diffrn_reflns_limit_k_min -16
_diffrn_reflns_limit_l_max 25
_diffrn_reflns_limit_l_min -15
_diffrn_reflns_number 11520
_diffrn_reflns_theta_full 26.00
_diffrn_reflns_theta_max 26.00
_diffrn_reflns_theta_min 1.94
_exptl_absorpt_coefficient_mu 3.227
_exptl_absorpt_correction_T_max 0.4547
_exptl_absorpt_correction_T_min 0.4250
_exptl_absorpt_correction_type multi-scan
_exptl_absorpt_process_details 'SADABS (Sheldrick, 1996)'
_exptl_crystal_colour red
_exptl_crystal_density_diffrn 1.968
_exptl_crystal_density_method 'not measured'
_exptl_crystal_description block
_exptl_crystal_F_000 1452
_exptl_crystal_size_max 0.32
_exptl_crystal_size_mid 0.30
_exptl_crystal_size_min 0.29
_refine_diff_density_max 0.916
_refine_diff_density_min -1.009
_refine_diff_density_rms 0.167
_refine_ls_extinction_method none
_refine_ls_goodness_of_fit_ref 1.075
_refine_ls_hydrogen_treatment constr
_refine_ls_matrix_type full
_refine_ls_number_parameters 361
_refine_ls_number_reflns 4834
_refine_ls_number_restraints 18
_refine_ls_restrained_S_all 1.075
_refine_ls_R_factor_all 0.0565
_refine_ls_R_factor_gt 0.0386
_refine_ls_shift/su_max 0.002
_refine_ls_shift/su_mean 0.000
_refine_ls_structure_factor_coef Fsqd
_refine_ls_weighting_details 'calc w=1/[\s^2^(Fo^2^)+(0.0338P)^2^+9.2086P] where P=(Fo^2^+2Fc^2^)/3'
_refine_ls_weighting_scheme calc
_refine_ls_wR_factor_gt 0.0898
_refine_ls_wR_factor_ref 0.0996
_reflns_number_gt 3758
_reflns_number_total 4834
_reflns_threshold_expression >2sigma(I)
_cod_data_source_file cg301256g_si_002.cif
_cod_data_source_block Eu-Co
_cod_depositor_comments
;
The following automatic conversions were performed:

'_symmetry_cell_setting' value 'Monoclinic' changed to 'monoclinic'
according to /home/saulius/struct/CIF-dictionaries/cif_core.dic
dictionary named 'cif_core.dic' version 2.4.2 from 2011-04-26.

Automatic conversion script
Id: cif_fix_values 1891 2012-01-12 08:04:46Z andrius 
;
_cod_original_sg_symbol_H-M 'P2(1)/c  '
_cod_database_code 4507025

loop_
_symmetry_equiv_pos_as_xyz
'x, y, z'
'-x, y+1/2, -z+1/2'
'-x, -y, -z'
'x, -y-1/2, z-1/2'

loop_
_atom_site_label
_atom_site_type_symbol
_atom_site_fract_x
_atom_site_fract_y
_atom_site_fract_z
_atom_site_U_iso_or_equiv
_atom_site_adp_type
_atom_site_occupancy
_atom_site_symmetry_multiplicity
_atom_site_calc_flag
_atom_site_refinement_flags
Eu1 Eu 0.57318(3) 0.85782(2) 1.008309(16) 0.01587(10) Uani 1 1 d .
Co1 Co 0.53231(9) 0.84747(6) 0.77193(4) 0.0186(2) Uani 1 1 d .
O1 O 0.5213(4) 0.8882(3) 0.8721(2) 0.0173(9) Uani 1 1 d .
O2 O 0.4537(5) 1.0115(3) 0.9204(2) 0.0205(10) Uani 1 1 d .
O3 O 0.4749(6) 1.2330(4) 0.9124(3) 0.0375(13) Uani 1 1 d .
O4 O 0.4560(5) 1.3338(3) 0.8230(2) 0.0289(11) Uani 1 1 d .
O5 O 0.7393(5) 0.9933(4) 1.0237(3) 0.0332(12) Uani 1 1 d .
O6 O 0.3086(5) 0.8513(4) 0.9470(3) 0.0311(11) Uani 1 1 d .
O7 O 0.8061(6) 0.8247(5) 1.1254(3) 0.0548(17) Uani 1 1 d .
O8 O 0.7897(5) 0.7710(4) 1.0215(3) 0.0424(14) Uani 1 1 d .
N1 N 0.5068(5) 1.0099(4) 0.7628(3) 0.0164(11) Uani 1 1 d .
N2 N 0.4713(6) 1.1802(4) 0.7429(3) 0.0204(12) Uani 1 1 d .
N3 N 0.5030(7) 1.1794(4) 0.5523(3) 0.0330(15) Uani 1 1 d .
N4 N 1.2323(6) 1.1435(4) 1.1591(3) 0.0283(13) Uani 1 1 d .
N5 N 1.2967(6) 0.6716(4) 1.2137(3) 0.0287(14) Uani 1 1 d .
C1 C 0.4842(6) 0.9815(5) 0.8719(3) 0.0148(13) Uani 1 1 d .
C2 C 0.4803(6) 1.0512(5) 0.8160(3) 0.0171(13) Uani 1 1 d .
C3 C 0.4635(7) 1.1572(5) 0.8050(3) 0.0197(14) Uani 1 1 d .
C4 C 0.4611(7) 1.2462(5) 0.8493(4) 0.0248(15) Uani 1 1 d .
C5 C 0.5007(7) 1.0902(5) 0.7211(3) 0.0185(13) Uani 1 1 d .
C6 C 0.5368(7) 1.0894(5) 0.6612(3) 0.0220(14) Uani 1 1 d .
C7 C 0.6473(8) 1.0317(5) 0.6637(4) 0.0348(18) Uani 1 1 d .
H7 H 0.6979 0.9843 0.7017 0.042 Uiso 1 1 calc R
C8 C 0.4680(8) 1.1596(5) 0.6041(4) 0.0289(16) Uani 1 1 d .
H8 H 0.3909 1.1962 0.6015 0.035 Uiso 1 1 calc R
C9 C 0.6816(10) 1.0460(6) 0.6076(5) 0.047(2) Uani 1 1 d .
H9 H 0.7526 1.0065 0.6061 0.056 Uiso 1 1 calc R
C10 C 0.6068(10) 1.1205(6) 0.5546(5) 0.044(2) Uani 1 1 d .
H10 H 0.6307 1.1302 0.5178 0.053 Uiso 1 1 calc R
C11 C 0.7753(7) 1.0820(5) 1.0525(4) 0.0262(15) Uani 1 1 d .
C12 C 0.9355(7) 1.1065(5) 1.0890(4) 0.0282(16) Uani 1 1 d .
C13 C 0.9943(7) 1.1979(6) 1.1258(4) 0.0375(19) Uani 1 1 d .
H13 H 0.9349 1.2489 1.1274 0.045 Uiso 1 1 calc R
C14 C 1.0292(7) 1.0352(6) 1.0870(4) 0.0346(18) Uani 1 1 d .
H14 H 0.9943 0.9728 1.0624 0.042 Uiso 1 1 calc R
C15 C 1.1426(8) 1.2132(6) 1.1604(4) 0.0384(19) Uani 1 1 d .
H15 H 1.1808 1.2748 1.1856 0.046 Uiso 1 1 calc R
C16 C 1.1734(7) 1.0571(6) 1.1214(4) 0.0373(19) Uani 1 1 d .
H16 H 1.2344 1.0087 1.1184 0.045 Uiso 1 1 calc R
C17 C 0.8600(8) 0.7807(6) 1.0907(4) 0.0400(19) Uani 1 1 d .
C18 C 1.0126(8) 0.7409(6) 1.1336(4) 0.0327(17) Uani 1 1 d .
C19 C 1.0873(8) 0.7411(6) 1.2100(4) 0.042(2) Uani 1 1 d .
H19 H 1.0440 0.7653 1.2362 0.051 Uiso 1 1 calc R
C20 C 1.0802(9) 0.7045(7) 1.0974(4) 0.051(2) Uani 1 1 d .
H20 H 1.0321 0.7021 1.0457 0.062 Uiso 1 1 calc R
C21 C 1.2269(8) 0.7052(6) 1.2472(4) 0.040(2) Uani 1 1 d .
H21 H 1.2753 0.7043 1.2989 0.048 Uiso 1 1 calc R
C22 C 1.2226(8) 0.6711(7) 1.1397(4) 0.049(2) Uani 1 1 d .
H22 H 1.2686 0.6470 1.1148 0.059 Uiso 1 1 calc R
O1W O 0.0840(14) 0.4557(11) 0.2488(8) 0.219(6) Uani 1 1 d U
H1WA H 0.1495 0.4881 0.2485 0.263 Uiso 1 1 d R
H1WB H 0.0753 0.4014 0.2259 0.263 Uiso 1 1 d R
O2W O 0.807(4) 0.546(3) 0.977(3) 0.71(3) Uani 1 1 d U
H2WA H 0.8280 0.6002 0.9680 0.847 Uiso 1 1 d R
H2WB H 0.7732 0.5534 1.0055 0.847 Uiso 1 1 d R
O3W O 0.040(4) 0.441(3) 0.104(2) 0.68(3) Uani 1 1 d U
H3WA H 0.0834 0.4992 0.1175 0.812 Uiso 1 1 d R
H3WB H 0.0754 0.3997 0.1359 0.812 Uiso 1 1 d R

loop_
_atom_site_aniso_label
_atom_site_aniso_U_11
_atom_site_aniso_U_22
_atom_site_aniso_U_33
_atom_site_aniso_U_23
_atom_site_aniso_U_13
_atom_site_aniso_U_12
Eu1 0.01561(17) 0.01911(17) 0.01312(16) 0.00040(13) 0.00741(12) 0.00237(14)
Co1 0.0192(5) 0.0207(5) 0.0168(4) -0.0036(4) 0.0096(4) -0.0022(4)
O1 0.017(2) 0.019(2) 0.016(2) -0.0001(17) 0.0080(18) 0.0018(17)
O2 0.029(3) 0.021(2) 0.016(2) 0.0011(18) 0.015(2) 0.003(2)
O3 0.068(4) 0.029(3) 0.029(3) 0.002(2) 0.034(3) -0.001(3)
O4 0.048(3) 0.023(3) 0.028(3) 0.006(2) 0.028(2) 0.007(2)
O5 0.020(3) 0.032(3) 0.047(3) -0.009(2) 0.017(2) -0.007(2)
O6 0.014(2) 0.030(3) 0.047(3) 0.002(2) 0.014(2) 0.001(2)
O7 0.034(3) 0.095(5) 0.033(3) 0.010(3) 0.015(3) 0.031(3)
O8 0.026(3) 0.053(3) 0.029(3) -0.010(3) 0.000(2) 0.011(2)
N1 0.018(3) 0.015(3) 0.017(3) 0.001(2) 0.009(2) 0.002(2)
N2 0.024(3) 0.021(3) 0.020(3) 0.004(2) 0.014(2) 0.001(2)
N3 0.051(4) 0.028(3) 0.036(3) 0.002(3) 0.034(3) 0.000(3)
N4 0.022(3) 0.034(3) 0.028(3) -0.008(3) 0.012(3) 0.001(3)
N5 0.023(3) 0.029(3) 0.032(3) 0.006(3) 0.013(3) 0.008(3)
C1 0.008(3) 0.021(3) 0.014(3) -0.003(2) 0.004(2) -0.008(3)
C2 0.018(3) 0.017(3) 0.020(3) 0.000(3) 0.012(3) 0.001(3)
C3 0.019(3) 0.024(3) 0.017(3) 0.004(3) 0.010(3) 0.007(3)
C4 0.026(4) 0.028(4) 0.025(4) 0.000(3) 0.016(3) 0.000(3)
C5 0.022(3) 0.017(3) 0.018(3) 0.001(3) 0.011(3) 0.000(3)
C6 0.029(4) 0.020(3) 0.024(3) -0.001(3) 0.019(3) -0.001(3)
C7 0.041(5) 0.028(4) 0.040(4) 0.008(3) 0.024(4) 0.007(3)
C8 0.032(4) 0.032(4) 0.022(3) -0.002(3) 0.014(3) 0.000(3)
C9 0.066(6) 0.036(5) 0.066(6) 0.005(4) 0.053(5) 0.011(4)
C10 0.070(6) 0.038(5) 0.044(5) 0.005(4) 0.044(5) 0.006(4)
C11 0.021(4) 0.033(4) 0.026(4) 0.005(3) 0.012(3) -0.003(3)
C12 0.020(4) 0.033(4) 0.028(4) 0.002(3) 0.009(3) -0.002(3)
C13 0.016(4) 0.031(4) 0.063(5) -0.012(4) 0.018(4) 0.001(3)
C14 0.027(4) 0.034(4) 0.043(4) -0.016(3) 0.018(4) -0.009(3)
C15 0.021(4) 0.031(4) 0.056(5) -0.013(4) 0.014(4) -0.005(3)
C16 0.018(4) 0.049(5) 0.042(4) -0.018(4) 0.013(3) -0.002(3)
C17 0.024(4) 0.045(5) 0.042(5) 0.006(4) 0.010(4) 0.008(4)
C18 0.021(4) 0.037(4) 0.033(4) 0.007(3) 0.008(3) 0.006(3)
C19 0.033(5) 0.054(5) 0.034(4) 0.007(4) 0.013(4) 0.014(4)
C20 0.031(5) 0.084(7) 0.025(4) -0.003(4) 0.003(4) 0.018(5)
C21 0.024(4) 0.052(5) 0.038(4) 0.005(4) 0.010(4) 0.011(4)
C22 0.028(4) 0.077(7) 0.036(5) -0.011(4) 0.012(4) 0.016(4)
O1W 0.216(9) 0.216(10) 0.207(9) 0.033(8) 0.094(7) -0.018(8)
O2W 0.70(3) 0.71(3) 0.70(3) 0.001(10) 0.356(18) 0.004(10)
O3W 0.68(3) 0.68(3) 0.67(3) 0.004(10) 0.343(17) 0.003(10)

loop_
_atom_type_symbol
_atom_type_description
_atom_type_scat_dispersion_real
_atom_type_scat_dispersion_imag
_atom_type_scat_source
C C 0.0033 0.0016 'International Tables Vol C Tables 4.2.6.8 and 6.1.1.4'
Co Co 0.3494 0.9721 'International Tables Vol C Tables 4.2.6.8 and 6.1.1.4'
Eu Eu -0.1578 3.6682 'International Tables Vol C Tables 4.2.6.8 and 6.1.1.4'
N N 0.0061 0.0033 'International Tables Vol C Tables 4.2.6.8 and 6.1.1.4'
O O 0.0106 0.0060 'International Tables Vol C Tables 4.2.6.8 and 6.1.1.4'
H H 0.0000 0.0000 'International Tables Vol C Tables 4.2.6.8 and 6.1.1.4'

loop_
_geom_angle_atom_site_label_1
_geom_angle_atom_site_label_2
_geom_angle_atom_site_label_3
_geom_angle
_geom_angle_site_symmetry_1
_geom_angle_site_symmetry_3
O3 Eu1 O2 76.96(16) 3_677 3_677
O3 Eu1 O5 134.47(18) 3_677 .
O2 Eu1 O5 72.97(16) 3_677 .
O3 Eu1 O6 74.77(18) 3_677 .
O2 Eu1 O6 82.97(16) 3_677 .
O5 Eu1 O6 132.61(16) . .
O3 Eu1 O8 102.98(19) 3_677 .
O2 Eu1 O8 131.53(16) 3_677 .
O5 Eu1 O8 74.28(17) . .
O6 Eu1 O8 144.75(17) . .
O3 Eu1 O7 71.6(2) 3_677 .
O2 Eu1 O7 83.58(17) 3_677 .
O5 Eu1 O7 71.8(2) . .
O6 Eu1 O7 145.75(18) . .
O8 Eu1 O7 52.51(17) . .
O3 Eu1 N3 75.99(17) 3_677 2_646
O2 Eu1 N3 147.87(17) 3_677 2_646
O5 Eu1 N3 139.15(17) . 2_646
O6 Eu1 N3 73.46(18) . 2_646
O8 Eu1 N3 71.95(19) . 2_646
O7 Eu1 N3 103.8(2) . 2_646
O3 Eu1 O2 134.56(16) 3_677 .
O2 Eu1 O2 73.50(15) 3_677 .
O5 Eu1 O2 66.21(15) . .
O6 Eu1 O2 68.05(15) . .
O8 Eu1 O2 122.46(16) . .
O7 Eu1 O2 136.34(19) . .
N3 Eu1 O2 115.44(17) 2_646 .
O3 Eu1 O1 148.52(16) 3_677 .
O2 Eu1 O1 122.85(13) 3_677 .
O5 Eu1 O1 76.98(15) . .
O6 Eu1 O1 83.26(15) . .
O8 Eu1 O1 82.22(15) . .
O7 Eu1 O1 130.07(16) . .
N3 Eu1 O1 76.31(15) 2_646 .
O2 Eu1 O1 49.96(12) . .
O3 Eu1 Eu1 108.73(12) 3_677 3_677
O2 Eu1 Eu1 38.53(10) 3_677 3_677
O5 Eu1 Eu1 64.07(11) . 3_677
O6 Eu1 Eu1 71.58(11) . 3_677
O8 Eu1 Eu1 138.15(13) . 3_677
O7 Eu1 Eu1 113.78(15) . 3_677
N3 Eu1 Eu1 141.75(14) 2_646 3_677
O2 Eu1 Eu1 34.97(9) . 3_677
O1 Eu1 Eu1 84.62(9) . 3_677
O4 Co1 N1 93.91(18) 2_646 .
O4 Co1 N4 91.6(2) 2_646 3_777
N1 Co1 N4 93.4(2) . 3_777
O4 Co1 N2 77.51(18) 2_646 2_646
N1 Co1 N2 168.48(19) . 2_646
N4 Co1 N2 94.5(2) 3_777 2_646
O4 Co1 N5 94.0(2) 2_646 4_475
N1 Co1 N5 90.1(2) . 4_475
N4 Co1 N5 173.2(2) 3_777 4_475
N2 Co1 N5 82.9(2) 2_646 4_475
O4 Co1 O1 171.12(16) 2_646 .
N1 Co1 O1 77.31(17) . .
N4 Co1 O1 87.67(18) 3_777 .
N2 Co1 O1 111.37(17) 2_646 .
N5 Co1 O1 87.42(19) 4_475 .
C1 O1 Co1 112.9(4) . .
C1 O1 Eu1 92.4(3) . .
Co1 O1 Eu1 153.89(18) . .
C1 O2 Eu1 151.8(4) . 3_677
C1 O2 Eu1 95.3(3) . .
Eu1 O2 Eu1 106.50(15) 3_677 .
C4 O3 Eu1 150.8(5) . 3_677
C4 O4 Co1 119.4(4) . 2_656
C11 O5 Eu1 139.2(4) . .
C11 O6 Eu1 128.2(4) 3_677 .
C17 O7 Eu1 92.3(4) . .
C17 O8 Eu1 93.9(5) . .
C5 N1 C2 104.8(5) . .
C5 N1 Co1 142.6(4) . .
C2 N1 Co1 112.5(4) . .
C5 N2 C3 105.3(5) . .
C5 N2 Co1 143.5(4) . 2_656
C3 N2 Co1 110.1(4) . 2_656
C10 N3 C8 115.4(6) . .
C10 N3 Eu1 126.2(5) . 2_656
C8 N3 Eu1 115.0(5) . 2_656
C15 N4 C16 116.9(6) . .
C15 N4 Co1 123.7(5) . 3_777
C16 N4 Co1 118.6(5) . 3_777
C21 N5 C22 116.4(6) . .
C21 N5 Co1 122.9(5) . 4_676
C22 N5 Co1 119.2(5) . 4_676
O2 C1 O1 119.6(5) . .
O2 C1 C2 122.0(5) . .
O1 C1 C2 118.4(5) . .
N1 C2 C3 108.3(5) . .
N1 C2 C1 117.6(5) . .
C3 C2 C1 134.0(6) . .
N2 C3 C2 107.8(5) . .
N2 C3 C4 116.4(5) . .
C2 C3 C4 135.1(6) . .
O4 C4 O3 122.5(6) . .
O4 C4 C3 116.4(6) . .
O3 C4 C3 120.8(6) . .
N1 C5 N2 113.6(5) . .
N1 C5 C6 126.4(6) . .
N2 C5 C6 119.6(5) . .
C7 C6 C8 117.8(6) . .
C7 C6 C5 123.8(6) . .
C8 C6 C5 117.9(6) . .
C6 C7 C9 118.4(7) . .
C6 C7 H7 120.8 . .
C9 C7 H7 120.8 . .
N3 C8 C6 125.4(7) . .
N3 C8 H8 117.3 . .
C6 C8 H8 117.3 . .
C10 C9 C7 117.9(7) . .
C10 C9 H9 121.0 . .
C7 C9 H9 121.0 . .
N3 C10 C9 124.9(7) . .
N3 C10 H10 117.6 . .
C9 C10 H10 117.6 . .
O6 C11 O5 125.8(6) 3_677 .
O6 C11 C12 119.1(6) 3_677 .
O5 C11 C12 115.2(6) . .
C13 C12 C14 117.3(6) . .
C13 C12 C11 122.8(6) . .
C14 C12 C11 119.9(6) . .
C12 C13 C15 119.6(7) . .
C12 C13 H13 120.2 . .
C15 C13 H13 120.2 . .
C16 C14 C12 119.4(7) . .
C16 C14 H14 120.3 . .
C12 C14 H14 120.3 . .
N4 C15 C13 122.7(7) . .
N4 C15 H15 118.7 . .
C13 C15 H15 118.7 . .
N4 C16 C14 124.1(7) . .
N4 C16 H16 118.0 . .
C14 C16 H16 118.0 . .
O8 C17 O7 121.4(7) . .
O8 C17 C18 119.4(7) . .
O7 C17 C18 119.2(7) . .
C20 C18 C19 118.6(7) . .
C20 C18 C17 120.7(7) . .
C19 C18 C17 120.8(7) . .
C21 C19 C18 119.1(8) . .
C21 C19 H19 120.4 . .
C18 C19 H19 120.4 . .
C18 C20 C22 118.4(7) . .
C18 C20 H20 120.8 . .
C22 C20 H20 120.8 . .
N5 C21 C19 123.9(7) . .
N5 C21 H21 118.1 . .
C19 C21 H21 118.1 . .
N5 C22 C20 123.7(7) . .
N5 C22 H22 118.2 . .
C20 C22 H22 118.2 . .
H1WA O1W H1WB 106.3 . .
H2WA O2W H2WB 109.4 . .
H3WA O3W H3WB 112.2 . .

loop_
_geom_bond_atom_site_label_1
_geom_bond_atom_site_label_2
_geom_bond_distance
_geom_bond_site_symmetry_2
Eu1 O3 2.286(5) 3_677
Eu1 O2 2.364(4) 3_677
Eu1 O5 2.403(5) .
Eu1 O6 2.451(4) .
Eu1 O8 2.464(5) .
Eu1 O7 2.493(5) .
Eu1 N3 2.565(6) 2_646
Eu1 O2 2.570(4) .
Eu1 O1 2.629(4) .
Co1 O4 2.048(4) 2_646
Co1 N1 2.122(5) .
Co1 N4 2.185(6) 3_777
Co1 N2 2.190(5) 2_646
Co1 N5 2.192(6) 4_475
Co1 O1 2.209(4) .
O1 C1 1.274(7) .
O2 C1 1.268(7) .
O2 Eu1 2.364(4) 3_677
O3 C4 1.258(8) .
O3 Eu1 2.286(5) 3_677
O4 C4 1.251(8) .
O4 Co1 2.048(4) 2_656
O5 C11 1.266(8) .
O6 C11 1.250(8) 3_677
O7 C17 1.263(9) .
O8 C17 1.252(9) .
N1 C5 1.337(7) .
N1 C2 1.380(7) .
N2 C5 1.346(8) .
N2 C3 1.370(8) .
N2 Co1 2.190(5) 2_656
N3 C10 1.329(9) .
N3 C8 1.331(8) .
N3 Eu1 2.565(6) 2_656
N4 C15 1.330(9) .
N4 C16 1.331(9) .
N4 Co1 2.185(6) 3_777
N5 C21 1.326(9) .
N5 C22 1.331(9) .
N5 Co1 2.192(6) 4_676
C1 C2 1.456(8) .
C2 C3 1.391(8) .
C3 C4 1.486(9) .
C5 C6 1.480(8) .
C6 C7 1.378(9) .
C6 C8 1.380(9) .
C7 C9 1.400(10) .
C7 H7 0.9300 .
C8 H8 0.9300 .
C9 C10 1.378(11) .
C9 H9 0.9300 .
C10 H10 0.9300 .
C11 O6 1.250(8) 3_677
C11 C12 1.518(9) .
C12 C13 1.379(10) .
C12 C14 1.380(10) .
C13 C15 1.387(9) .
C13 H13 0.9300 .
C14 C16 1.365(9) .
C14 H14 0.9300 .
C15 H15 0.9300 .
C16 H16 0.9300 .
C17 C18 1.504(10) .
C18 C20 1.365(10) .
C18 C19 1.373(10) .
C19 C21 1.371(10) .
C19 H19 0.9300 .
C20 C22 1.391(10) .
C20 H20 0.9300 .
C21 H21 0.9300 .
C22 H22 0.9300 .
O1W H1WA 0.8196 .
O1W H1WB 0.8287 .
O2W H2WA 0.7951 .
O2W H2WB 0.8398 .
O3W H3WA 0.8520 .
O3W H3WB 0.7877 .

loop_
_geom_torsion_atom_site_label_1
_geom_torsion_atom_site_label_2
_geom_torsion_atom_site_label_3
_geom_torsion_atom_site_label_4
_geom_torsion
_geom_torsion_site_symmetry_1
_geom_torsion_site_symmetry_4
N1 Co1 O1 C1 9.9(4) . .
N4 Co1 O1 C1 103.9(4) 3_777 .
N2 Co1 O1 C1 -162.2(4) 2_646 .
N5 Co1 O1 C1 -80.8(4) 4_475 .
N1 Co1 O1 Eu1 -155.3(5) . .
N4 Co1 O1 Eu1 -61.3(4) 3_777 .
N2 Co1 O1 Eu1 32.6(5) 2_646 .
N5 Co1 O1 Eu1 114.0(4) 4_475 .
O3 Eu1 O1 C1 121.6(4) 3_677 .
O2 Eu1 O1 C1 -1.1(4) 3_677 .
O5 Eu1 O1 C1 -60.6(3) . .
O6 Eu1 O1 C1 76.0(3) . .
O8 Eu1 O1 C1 -136.2(3) . .
O7 Eu1 O1 C1 -112.8(4) . .
N3 Eu1 O1 C1 150.6(4) 2_646 .
O2 Eu1 O1 C1 9.1(3) . .
Eu1 Eu1 O1 C1 4.0(3) 3_677 .
O3 Eu1 O1 Co1 -72.0(5) 3_677 .
O2 Eu1 O1 Co1 165.3(4) 3_677 .
O5 Eu1 O1 Co1 105.7(4) . .
O6 Eu1 O1 Co1 -117.6(4) . .
O8 Eu1 O1 Co1 30.2(4) . .
O7 Eu1 O1 Co1 53.6(5) . .
N3 Eu1 O1 Co1 -43.1(4) 2_646 .
O2 Eu1 O1 Co1 175.5(5) . .
Eu1 Eu1 O1 Co1 170.3(4) 3_677 .
O3 Eu1 O2 C1 -146.6(3) 3_677 .
O2 Eu1 O2 C1 161.9(4) 3_677 .
O5 Eu1 O2 C1 83.6(3) . .
O6 Eu1 O2 C1 -109.1(4) . .
O8 Eu1 O2 C1 32.8(4) . .
O7 Eu1 O2 C1 100.6(4) . .
N3 Eu1 O2 C1 -51.3(4) 2_646 .
O1 Eu1 O2 C1 -9.2(3) . .
Eu1 Eu1 O2 C1 161.9(4) 3_677 .
O3 Eu1 O2 Eu1 51.5(3) 3_677 3_677
O2 Eu1 O2 Eu1 0.0 3_677 3_677
O5 Eu1 O2 Eu1 -78.27(19) . 3_677
O6 Eu1 O2 Eu1 88.96(19) . 3_677
O8 Eu1 O2 Eu1 -129.12(17) . 3_677
O7 Eu1 O2 Eu1 -61.3(3) . 3_677
N3 Eu1 O2 Eu1 146.85(18) 2_646 3_677
O1 Eu1 O2 Eu1 -171.1(2) . 3_677
O3 Eu1 O5 C11 -53.5(7) 3_677 .
O2 Eu1 O5 C11 -2.7(7) 3_677 .
O6 Eu1 O5 C11 60.2(7) . .
O8 Eu1 O5 C11 -146.4(7) . .
O7 Eu1 O5 C11 -91.4(7) . .
N3 Eu1 O5 C11 178.4(6) 2_646 .
O2 Eu1 O5 C11 76.4(7) . .
O1 Eu1 O5 C11 128.1(7) . .
Eu1 Eu1 O5 C11 37.8(6) 3_677 .
O3 Eu1 O6 C11 96.8(6) 3_677 3_677
O2 Eu1 O6 C11 18.5(5) 3_677 3_677
O5 Eu1 O6 C11 -40.6(6) . 3_677
O8 Eu1 O6 C11 -172.2(5) . 3_677
O7 Eu1 O6 C11 86.0(6) . 3_677
N3 Eu1 O6 C11 176.4(6) 2_646 3_677
O2 Eu1 O6 C11 -56.5(5) . 3_677
O1 Eu1 O6 C11 -105.9(6) . 3_677
Eu1 Eu1 O6 C11 -19.4(5) 3_677 3_677
O3 Eu1 O7 C17 123.5(5) 3_677 .
O2 Eu1 O7 C17 -158.1(5) 3_677 .
O5 Eu1 O7 C17 -84.0(5) . .
O6 Eu1 O7 C17 134.5(5) . .
O8 Eu1 O7 C17 -0.1(5) . .
N3 Eu1 O7 C17 53.7(5) 2_646 .
O2 Eu1 O7 C17 -100.2(5) . .
O1 Eu1 O7 C17 -29.9(6) . .
Eu1 Eu1 O7 C17 -133.6(5) 3_677 .
O3 Eu1 O8 C17 -54.0(5) 3_677 .
O2 Eu1 O8 C17 29.9(6) 3_677 .
O5 Eu1 O8 C17 79.0(5) . .
O6 Eu1 O8 C17 -135.9(5) . .
O7 Eu1 O8 C17 0.1(5) . .
N3 Eu1 O8 C17 -124.4(5) 2_646 .
O2 Eu1 O8 C17 126.5(5) . .
O1 Eu1 O8 C17 157.5(5) . .
Eu1 Eu1 O8 C17 84.7(5) 3_677 .
O4 Co1 N1 C5 -1.8(7) 2_646 .
N4 Co1 N1 C5 90.1(7) 3_777 .
N2 Co1 N1 C5 -43.1(14) 2_646 .
N5 Co1 N1 C5 -95.8(7) 4_475 .
O1 Co1 N1 C5 176.9(7) . .
O4 Co1 N1 C2 174.2(4) 2_646 .
N4 Co1 N1 C2 -94.0(4) 3_777 .
N2 Co1 N1 C2 132.8(9) 2_646 .
N5 Co1 N1 C2 80.2(4) 4_475 .
O1 Co1 N1 C2 -7.2(4) . .
Eu1 O2 C1 O1 157.8(5) 3_677 .
Eu1 O2 C1 O1 16.8(6) . .
Eu1 O2 C1 C2 -21.3(12) 3_677 .
Eu1 O2 C1 C2 -162.3(5) . .
Co1 O1 C1 O2 170.1(4) . .
Eu1 O1 C1 O2 -16.4(5) . .
Co1 O1 C1 C2 -10.8(6) . .
Eu1 O1 C1 C2 162.8(5) . .
C5 N1 C2 C3 -1.8(7) . .
Co1 N1 C2 C3 -179.3(4) . .
C5 N1 C2 C1 -178.2(5) . .
Co1 N1 C2 C1 4.3(7) . .
O2 C1 C2 N1 -176.2(5) . .
O1 C1 C2 N1 4.7(8) . .
O2 C1 C2 C3 8.6(11) . .
O1 C1 C2 C3 -170.5(6) . .
C5 N2 C3 C2 -3.5(7) . .
Co1 N2 C3 C2 -174.3(4) 2_656 .
C5 N2 C3 C4 168.2(6) . .
Co1 N2 C3 C4 -2.6(7) 2_656 .
N1 C2 C3 N2 3.4(7) . .
C1 C2 C3 N2 178.9(6) . .
N1 C2 C3 C4 -166.1(7) . .
C1 C2 C3 C4 9.5(13) . .
Co1 O4 C4 O3 169.8(5) 2_656 .
Co1 O4 C4 C3 -4.8(8) 2_656 .
Eu1 O3 C4 O4 145.5(7) 3_677 .
Eu1 O3 C4 C3 -40.1(13) 3_677 .
N2 C3 C4 O4 4.9(9) . .
C2 C3 C4 O4 173.8(7) . .
N2 C3 C4 O3 -169.8(6) . .
C2 C3 C4 O3 -1.0(12) . .
C2 N1 C5 N2 -0.4(7) . .
Co1 N1 C5 N2 175.7(5) . .
C2 N1 C5 C6 173.0(6) . .
Co1 N1 C5 C6 -10.9(11) . .
C3 N2 C5 N1 2.5(7) . .
Co1 N2 C5 N1 167.9(5) 2_656 .
C3 N2 C5 C6 -171.4(6) . .
Co1 N2 C5 C6 -6.0(11) 2_656 .
N1 C5 C6 C7 -36.4(10) . .
N2 C5 C6 C7 136.7(7) . .
N1 C5 C6 C8 151.8(6) . .
N2 C5 C6 C8 -35.1(9) . .
C8 C6 C7 C9 -1.2(11) . .
C5 C6 C7 C9 -173.0(7) . .
C10 N3 C8 C6 4.7(11) . .
Eu1 N3 C8 C6 -155.9(6) 2_656 .
C7 C6 C8 N3 -2.7(11) . .
C5 C6 C8 N3 169.5(6) . .
C6 C7 C9 C10 2.7(12) . .
C8 N3 C10 C9 -2.9(12) . .
Eu1 N3 C10 C9 155.2(7) 2_656 .
C7 C9 C10 N3 -0.7(14) . .
Eu1 O5 C11 O6 -37.3(11) . 3_677
Eu1 O5 C11 C12 142.8(5) . .
O6 C11 C12 C13 3.0(10) 3_677 .
O5 C11 C12 C13 -177.1(7) . .
O6 C11 C12 C14 -178.0(7) 3_677 .
O5 C11 C12 C14 2.0(10) . .
C14 C12 C13 C15 -1.7(11) . .
C11 C12 C13 C15 177.3(7) . .
C13 C12 C14 C16 0.6(11) . .
C11 C12 C14 C16 -178.5(7) . .
C16 N4 C15 C13 1.2(11) . .
Co1 N4 C15 C13 -169.1(6) 3_777 .
C12 C13 C15 N4 0.9(13) . .
C15 N4 C16 C14 -2.4(11) . .
Co1 N4 C16 C14 168.4(6) 3_777 .
C12 C14 C16 N4 1.5(12) . .
Eu1 O8 C17 O7 -0.2(9) . .
Eu1 O8 C17 C18 -179.1(6) . .
Eu1 O7 C17 O8 0.2(9) . .
Eu1 O7 C17 C18 179.1(6) . .
O8 C17 C18 C20 7.1(12) . .
O7 C17 C18 C20 -171.9(8) . .
O8 C17 C18 C19 -173.5(8) . .
O7 C17 C18 C19 7.6(12) . .
C20 C18 C19 C21 0.2(13) . .
C17 C18 C19 C21 -179.3(7) . .
C19 C18 C20 C22 -1.1(13) . .
C17 C18 C20 C22 178.3(8) . .
C22 N5 C21 C19 -1.9(12) . .
Co1 N5 C21 C19 163.7(6) 4_676 .
C18 C19 C21 N5 1.5(13) . .
C21 N5 C22 C20 0.9(13) . .
Co1 N5 C22 C20 -165.3(7) 4_676 .
C18 C20 C22 N5 0.6(15) . .
